data_1552744
loop_
_publ_author_name
'Santos, Willy G.'
'Budkina, Darya S.'
'Santagneli, Silvia H.'
'Tarnovsky, Alexander N.'
'Zukerman-Schpector, Julio'
'Ribeiro, Sidney J. L.'

_publ_section_title
;
 Ion-Pair Complexes of Pyrylium and Tetraarylborate as New Host-Guest
 Dyes: Photoinduced Electron Transfer Promoting Radical Polymerization.
;
_journal_issue 34
_journal_name_full 'The journal of physical chemistry. A'
_journal_page_first 7374
_journal_page_last 7383
_journal_paper_doi 10.1021/acs.jpca.9b03581
_journal_volume 123
_journal_year 2019
_chemical_formula_moiety 'C47 H37 B O'
_chemical_formula_sum 'C47 H37 B O'
_chemical_formula_weight 628.58
_space_group_crystal_system monoclinic
_space_group_IT_number 14
_space_group_name_Hall '-P 2yn'
_space_group_name_H-M_alt 'P 1 21/n 1'
_atom_sites_solution_hydrogens geom
_atom_sites_solution_primary direct
_audit_creation_method SHELXL-2014/6
_cell_angle_alpha 90
_cell_angle_beta 104.220(2)
_cell_angle_gamma 90
_cell_formula_units_Z 4
_cell_length_a 9.9256(6)
_cell_length_b 19.9181(12)
_cell_length_c 18.5817(12)
_cell_measurement_reflns_used 9992
_cell_measurement_temperature 293(2)
_cell_measurement_theta_max 22.08
_cell_measurement_theta_min 2.26
_cell_volume 3561.0(4)
_computing_cell_refinement 'Bruker SAINT'
_computing_data_collection 'Bruker APEX2'
_computing_data_reduction 'Bruker SAINT'
_computing_structure_refinement 'SHELXL-2014/6 (Sheldrick, 2014)'
_diffrn_ambient_temperature 293(2)
_diffrn_measured_fraction_theta_full 1.000
_diffrn_measured_fraction_theta_max 0.999
_diffrn_measurement_device_type 'Bruker APEX-II CCD'
_diffrn_measurement_method '\f and \w scans'
_diffrn_radiation_type MoK\a
_diffrn_radiation_wavelength 0.71073
_diffrn_reflns_av_R_equivalents 0.0434
_diffrn_reflns_av_unetI/netI 0.0253
_diffrn_reflns_Laue_measured_fraction_full 1.000
_diffrn_reflns_Laue_measured_fraction_max 0.999
_diffrn_reflns_limit_h_max 12
_diffrn_reflns_limit_h_min -10
_diffrn_reflns_limit_k_max 24
_diffrn_reflns_limit_k_min -24
_diffrn_reflns_limit_l_max 23
_diffrn_reflns_limit_l_min -23
_diffrn_reflns_number 70303
_diffrn_reflns_point_group_measured_fraction_full 1.000
_diffrn_reflns_point_group_measured_fraction_max 0.999
_diffrn_reflns_theta_full 25.242
_diffrn_reflns_theta_max 26.416
_diffrn_reflns_theta_min 1.524
_exptl_absorpt_coefficient_mu 0.068
_exptl_absorpt_correction_T_max 0.7454
_exptl_absorpt_correction_T_min 0.6336
_exptl_absorpt_correction_type multi-scan
_exptl_absorpt_process_details '(SADABS; Sheldrick, 1996)'
_exptl_crystal_colour colorless
_exptl_crystal_density_diffrn 1.173
_exptl_crystal_description irregular
_exptl_crystal_F_000 1328
_exptl_crystal_size_max 0.470
_exptl_crystal_size_mid 0.414
_exptl_crystal_size_min 0.274
_refine_diff_density_max 0.200
_refine_diff_density_min -0.209
_refine_diff_density_rms 0.032
_refine_ls_extinction_method none
_refine_ls_goodness_of_fit_ref 1.083
_refine_ls_hydrogen_treatment constr
_refine_ls_matrix_type full
_refine_ls_number_parameters 442
_refine_ls_number_reflns 7313
_refine_ls_number_restraints 0
_refine_ls_restrained_S_all 1.083
_refine_ls_R_factor_all 0.0901
_refine_ls_R_factor_gt 0.0542
_refine_ls_shift/su_max 0.000
_refine_ls_shift/su_mean 0.000
_refine_ls_structure_factor_coef Fsqd
_refine_ls_weighting_details 'w=1/[\s^2^(Fo^2^)+(0.0598P)^2^+1.3561P] where P=(Fo^2^+2Fc^2^)/3'
_refine_ls_weighting_scheme calc
_refine_ls_wR_factor_gt 0.1428
_refine_ls_wR_factor_ref 0.1645
_reflns_Friedel_coverage 0.000
_reflns_number_gt 4864
_reflns_number_total 7313
_reflns_threshold_expression 'I > 2\s(I)'
_cod_data_source_file jp9b03581_si_002.cif
_cod_data_source_block shelx
_cod_original_sg_symbol_H-M 'P 21/n'
_cod_database_code 1552744
_shelx_space_group_comment
;
The symmetry employed for this shelxl refinement is uniquely defined
by the following loop, which should always be used as a source of
symmetry information in preference to the above space-group names.
They are only intended as comments.
;
_shelx_estimated_absorpt_t_min 0.969
_shelx_estimated_absorpt_t_max 0.982
_shelxl_version_number 2014/6

loop_
_space_group_symop_operation_xyz
'x, y, z'
'-x+1/2, y+1/2, -z+1/2'
'-x, -y, -z'
'x-1/2, -y-1/2, z-1/2'

loop_
_atom_site_label
_atom_site_type_symbol
_atom_site_fract_x
_atom_site_fract_y
_atom_site_fract_z
_atom_site_U_iso_or_equiv
_atom_site_adp_type
_atom_site_occupancy
_atom_site_site_symmetry_order
_atom_site_calc_flag
_atom_site_refinement_flags_posn
_atom_site_refinement_flags_adp
C1 C 0.8605(2) 0.05345(10) 0.14751(11) 0.0476(5) Uani 1 1 d . .
C2 C 0.8809(2) 0.04357(10) 0.07679(11) 0.0517(5) Uani 1 1 d . .
H2 H 0.9562 0.0644 0.0646 0.062 Uiso 1 1 calc R U
C3 C 0.7934(3) 0.00390(11) 0.02363(13) 0.0620(6) Uani 1 1 d . .
H3 H 0.8123 -0.0019 -0.0226 0.074 Uiso 1 1 calc R U
C4 C 0.6795(3) -0.02670(12) 0.03849(14) 0.0649(6) Uani 1 1 d . .
H4 H 0.6200 -0.0525 0.0025 0.078 Uiso 1 1 calc R U
C5 C 0.6552(3) -0.01850(12) 0.10743(14) 0.0671(6) Uani 1 1 d . .
H5 H 0.5785 -0.0389 0.1187 0.080 Uiso 1 1 calc R U
C6 C 0.7444(2) 0.01996(11) 0.16027(12) 0.0582(6) Uani 1 1 d . .
H6 H 0.7264 0.0238 0.2069 0.070 Uiso 1 1 calc R U
C7 C 1.0155(2) 0.05372(11) 0.28867(11) 0.0520(5) Uani 1 1 d . .
C8 C 1.0122(2) -0.01628(13) 0.28840(14) 0.0648(6) Uani 1 1 d . .
H8 H 0.9726 -0.0383 0.2441 0.078 Uiso 1 1 calc R U
C9 C 1.0657(3) -0.05463(15) 0.35160(18) 0.0834(8) Uani 1 1 d . .
H9 H 1.0609 -0.1012 0.3489 0.100 Uiso 1 1 calc R U
C10 C 1.1254(3) -0.02401(19) 0.41757(17) 0.0909(9) Uani 1 1 d . .
H10 H 1.1613 -0.0495 0.4599 0.109 Uiso 1 1 calc R U
C11 C 1.1317(3) 0.04488(19) 0.42064(14) 0.0852(9) Uani 1 1 d . .
H11 H 1.1722 0.0662 0.4652 0.102 Uiso 1 1 calc R U
C12 C 1.0778(2) 0.08269(14) 0.35722(12) 0.0660(6) Uani 1 1 d . .
H12 H 1.0834 0.1292 0.3606 0.079 Uiso 1 1 calc R U
C13 C 0.8804(2) 0.16714(11) 0.22934(11) 0.0494(5) Uani 1 1 d . .
C14 C 0.7365(2) 0.17519(12) 0.21127(12) 0.0593(6) Uani 1 1 d . .
H14 H 0.6813 0.1395 0.1890 0.071 Uiso 1 1 calc R U
C15 C 0.6718(3) 0.23393(14) 0.22489(15) 0.0742(7) Uani 1 1 d . .
H15 H 0.5753 0.2364 0.2123 0.089 Uiso 1 1 calc R U
C16 C 0.7482(3) 0.28823(14) 0.25668(15) 0.0768(7) Uani 1 1 d . .
H16 H 0.7050 0.3278 0.2652 0.092 Uiso 1 1 calc R U
C17 C 0.8902(3) 0.28262(13) 0.27562(15) 0.0768(7) Uani 1 1 d . .
H17 H 0.9441 0.3189 0.2974 0.092 Uiso 1 1 calc R U
C18 C 0.9541(3) 0.22377(12) 0.26277(13) 0.0637(6) Uani 1 1 d . .
H18 H 1.0506 0.2216 0.2769 0.076 Uiso 1 1 calc R U
C19 C 1.1021(2) 0.12072(12) 0.18470(11) 0.0535(5) Uani 1 1 d . .
C20 C 1.2255(2) 0.08427(14) 0.20296(14) 0.0684(6) Uani 1 1 d . .
H20 H 1.2313 0.0478 0.2348 0.082 Uiso 1 1 calc R U
C21 C 1.3407(3) 0.09988(18) 0.17582(18) 0.0895(9) Uani 1 1 d . .
H21 H 1.4208 0.0740 0.1897 0.107 Uiso 1 1 calc R U
C22 C 1.3363(3) 0.1528(2) 0.12913(17) 0.0957(11) Uani 1 1 d . .
H22 H 1.4127 0.1632 0.1106 0.115 Uiso 1 1 calc R U
C23 C 1.2174(3) 0.19057(18) 0.10981(14) 0.0894(10) Uani 1 1 d . .
H23 H 1.2135 0.2270 0.0780 0.107 Uiso 1 1 calc R U
C24 C 1.1020(3) 0.17514(14) 0.13722(13) 0.0714(7) Uani 1 1 d . .
H24 H 1.0230 0.2018 0.1235 0.086 Uiso 1 1 calc R U
C25 C 0.3025(2) 0.29304(11) 0.93372(11) 0.0510(5) Uani 1 1 d . .
C26 C 0.2773(2) 0.35878(11) 0.91956(11) 0.0528(5) Uani 1 1 d . .
H26 H 0.3517 0.3886 0.9293 0.063 Uiso 1 1 calc R U
C27 C 0.1433(2) 0.38382(12) 0.89075(11) 0.0537(5) Uani 1 1 d . .
C28 C 0.0382(2) 0.33568(11) 0.87274(12) 0.0572(5) Uani 1 1 d . .
H28 H -0.0527 0.3499 0.8530 0.069 Uiso 1 1 calc R U
C29 C 0.0632(2) 0.26994(12) 0.88279(12) 0.0559(5) Uani 1 1 d . .
C30 C -0.0353(2) 0.21484(11) 0.86120(13) 0.0543(5) Uani 1 1 d . .
C31 C -0.1529(2) 0.22513(12) 0.80352(15) 0.0683(7) Uani 1 1 d . .
H31 H -0.1688 0.2669 0.7806 0.082 Uiso 1 1 calc R U
C32 C -0.2454(3) 0.17362(13) 0.78060(18) 0.0851(9) Uani 1 1 d . .
H32 H -0.3236 0.1803 0.7418 0.102 Uiso 1 1 calc R U
C33 C -0.2220(3) 0.11195(14) 0.8153(2) 0.0917(10) Uani 1 1 d . .
H33 H -0.2861 0.0774 0.8011 0.110 Uiso 1 1 calc R U
C34 C -0.1044(3) 0.10164(14) 0.87058(19) 0.0891(9) Uani 1 1 d . .
H34 H -0.0881 0.0596 0.8929 0.107 Uiso 1 1 calc R U
C35 C -0.0108(3) 0.15209(13) 0.89349(16) 0.0732(7) Uani 1 1 d . .
H35 H 0.0693 0.1443 0.9307 0.088 Uiso 1 1 calc R U
C36 C 0.4356(2) 0.26125(10) 0.96627(11) 0.0506(5) Uani 1 1 d . .
C37 C 0.4553(3) 0.19343(12) 0.95878(14) 0.0664(6) Uani 1 1 d . .
H37 H 0.3809 0.1667 0.9349 0.080 Uiso 1 1 calc R U
C38 C 0.5825(3) 0.16510(13) 0.98595(16) 0.0769(7) Uani 1 1 d . .
H38 H 0.5939 0.1192 0.9803 0.092 Uiso 1 1 calc R U
C39 C 0.6936(3) 0.20315(14) 1.02132(17) 0.0839(8) Uani 1 1 d . .
H39 H 0.7807 0.1837 1.0385 0.101 Uiso 1 1 calc R U
C40 C 0.6751(3) 0.27031(15) 1.03127(19) 0.0967(10) Uani 1 1 d . .
H40 H 0.7495 0.2962 1.0568 0.116 Uiso 1 1 calc R U
C41 C 0.5469(3) 0.29990(13) 1.00378(15) 0.0758(7) Uani 1 1 d . .
H41 H 0.5353 0.3456 1.0104 0.091 Uiso 1 1 calc R U
C42 C 0.1155(2) 0.45544(11) 0.87998(12) 0.0560(5) Uani 1 1 d . .
C43 C -0.0130(3) 0.48314(14) 0.88223(17) 0.0809(8) Uani 1 1 d . .
H43 H -0.0835 0.4555 0.8900 0.097 Uiso 1 1 calc R U
C44 C -0.0353(3) 0.55082(15) 0.8731(2) 0.0956(10) Uani 1 1 d . .
H44 H -0.1207 0.5686 0.8757 0.115 Uiso 1 1 calc R U
C45 C 0.0647(3) 0.59256(14) 0.86040(17) 0.0843(8) Uani 1 1 d . .
H45 H 0.0478 0.6383 0.8538 0.101 Uiso 1 1 calc R U
C46 C 0.1905(3) 0.56623(13) 0.85747(15) 0.0741(7) Uani 1 1 d . .
H46 H 0.2591 0.5944 0.8484 0.089 Uiso 1 1 calc R U
C47 C 0.2171(2) 0.49884(12) 0.86775(13) 0.0612(6) Uani 1 1 d . .
H47 H 0.3039 0.4821 0.8665 0.073 Uiso 1 1 calc R U
O1 O 0.19390(15) 0.24954(7) 0.91592(8) 0.0579(4) Uani 1 1 d . .
B1 B 0.9619(2) 0.09909(12) 0.21225(12) 0.0482(5) Uani 1 1 d . .

loop_
_atom_site_aniso_label
_atom_site_aniso_U_11
_atom_site_aniso_U_22
_atom_site_aniso_U_33
_atom_site_aniso_U_23
_atom_site_aniso_U_13
_atom_site_aniso_U_12
C1 0.0449(11) 0.0496(11) 0.0470(11) 0.0047(9) 0.0090(9) 0.0005(9)
C2 0.0530(12) 0.0513(12) 0.0495(11) 0.0020(9) 0.0101(10) -0.0007(10)
C3 0.0751(16) 0.0583(14) 0.0495(12) -0.0026(10) 0.0094(11) 0.0018(12)
C4 0.0687(16) 0.0527(13) 0.0634(15) -0.0049(11) -0.0029(12) -0.0081(11)
C5 0.0581(14) 0.0630(15) 0.0768(16) -0.0015(12) 0.0103(12) -0.0189(12)
C6 0.0555(13) 0.0653(14) 0.0541(12) 0.0000(10) 0.0140(10) -0.0127(11)
C7 0.0396(11) 0.0708(14) 0.0473(11) 0.0078(10) 0.0139(9) 0.0007(10)
C8 0.0587(14) 0.0722(16) 0.0643(14) 0.0147(12) 0.0163(11) 0.0042(12)
C9 0.0742(18) 0.0847(19) 0.096(2) 0.0349(17) 0.0289(16) 0.0157(15)
C10 0.080(2) 0.125(3) 0.0671(18) 0.0396(18) 0.0158(15) 0.0216(19)
C11 0.0709(18) 0.132(3) 0.0488(14) 0.0110(16) 0.0071(12) 0.0114(17)
C12 0.0562(14) 0.0902(18) 0.0500(13) 0.0051(12) 0.0102(11) 0.0024(12)
C13 0.0498(12) 0.0577(12) 0.0415(10) 0.0059(9) 0.0127(9) -0.0089(10)
C14 0.0529(13) 0.0677(14) 0.0585(13) -0.0053(11) 0.0162(10) -0.0058(11)
C15 0.0651(16) 0.0867(19) 0.0762(17) -0.0018(14) 0.0279(13) 0.0091(14)
C16 0.095(2) 0.0660(16) 0.0798(17) -0.0015(13) 0.0417(16) 0.0069(15)
C17 0.095(2) 0.0626(16) 0.0805(17) -0.0106(13) 0.0356(16) -0.0153(14)
C18 0.0636(15) 0.0656(15) 0.0631(14) -0.0040(11) 0.0182(12) -0.0144(12)
C19 0.0463(12) 0.0708(14) 0.0435(11) -0.0080(10) 0.0113(9) -0.0147(10)
C20 0.0526(14) 0.0834(17) 0.0731(15) -0.0142(13) 0.0227(12) -0.0092(12)
C21 0.0561(16) 0.126(3) 0.093(2) -0.028(2) 0.0320(15) -0.0151(16)
C22 0.0662(19) 0.160(3) 0.0701(18) -0.030(2) 0.0339(15) -0.045(2)
C23 0.086(2) 0.131(3) 0.0532(14) 0.0057(15) 0.0221(14) -0.045(2)
C24 0.0614(15) 0.102(2) 0.0504(13) 0.0090(13) 0.0125(11) -0.0226(14)
C25 0.0491(12) 0.0639(14) 0.0402(10) -0.0029(9) 0.0114(9) -0.0079(10)
C26 0.0524(13) 0.0566(13) 0.0491(11) -0.0031(10) 0.0122(10) -0.0034(10)
C27 0.0499(12) 0.0666(14) 0.0452(11) -0.0025(10) 0.0127(9) -0.0024(10)
C28 0.0497(13) 0.0610(14) 0.0607(13) -0.0001(11) 0.0130(10) -0.0033(11)
C29 0.0411(12) 0.0745(16) 0.0521(12) -0.0016(11) 0.0113(9) 0.0001(11)
C30 0.0468(12) 0.0500(12) 0.0679(14) 0.0032(10) 0.0173(10) 0.0026(9)
C31 0.0539(14) 0.0494(13) 0.0948(19) 0.0029(12) 0.0051(13) 0.0081(11)
C32 0.0544(15) 0.0601(16) 0.128(3) -0.0157(16) -0.0017(15) 0.0027(12)
C33 0.0662(18) 0.0563(16) 0.155(3) -0.0158(18) 0.0329(19) -0.0128(14)
C34 0.086(2) 0.0564(16) 0.128(3) 0.0195(16) 0.0327(19) 0.0004(15)
C35 0.0668(16) 0.0633(16) 0.0880(18) 0.0147(13) 0.0164(14) 0.0003(13)
C36 0.0587(13) 0.0512(12) 0.0408(10) 0.0043(9) 0.0102(9) -0.0047(10)
C37 0.0654(15) 0.0524(13) 0.0742(16) 0.0097(11) 0.0036(12) -0.0020(11)
C38 0.0797(19) 0.0541(14) 0.0896(19) 0.0048(13) 0.0068(15) 0.0042(13)
C39 0.0712(18) 0.0742(19) 0.094(2) 0.0138(15) -0.0042(15) 0.0136(14)
C40 0.0699(18) 0.0748(19) 0.120(3) -0.0094(17) -0.0254(17) -0.0033(15)
C41 0.0698(17) 0.0575(15) 0.0855(18) -0.0088(13) -0.0090(14) 0.0014(12)
C42 0.0476(12) 0.0641(14) 0.0537(12) 0.0022(10) 0.0077(10) 0.0024(10)
C43 0.0500(14) 0.0779(19) 0.116(2) 0.0009(16) 0.0219(14) -0.0020(13)
C44 0.0591(17) 0.0736(19) 0.150(3) 0.0068(18) 0.0182(18) 0.0164(15)
C45 0.0672(17) 0.0644(16) 0.113(2) 0.0108(15) 0.0066(16) 0.0101(14)
C46 0.0632(16) 0.0680(16) 0.0887(18) 0.0122(13) 0.0137(14) 0.0023(13)
C47 0.0501(13) 0.0715(16) 0.0623(14) 0.0016(11) 0.0143(11) 0.0023(11)
O1 0.0557(9) 0.0615(9) 0.0563(9) 0.0030(7) 0.0134(7) -0.0027(7)
B1 0.0420(12) 0.0609(14) 0.0420(12) 0.0007(10) 0.0111(10) -0.0083(11)

loop_
_atom_type_symbol
_atom_type_description
_atom_type_scat_dispersion_real
_atom_type_scat_dispersion_imag
_atom_type_scat_source
C C 0.0033 0.0016 'International Tables Vol C Tables 4.2.6.8 and 6.1.1.4'
H H 0.0000 0.0000 'International Tables Vol C Tables 4.2.6.8 and 6.1.1.4'
O O 0.0106 0.0060 'International Tables Vol C Tables 4.2.6.8 and 6.1.1.4'
B B 0.0013 0.0007 'International Tables Vol C Tables 4.2.6.8 and 6.1.1.4'

loop_
_geom_angle_atom_site_label_1
_geom_angle_atom_site_label_2
_geom_angle_atom_site_label_3
_geom_angle
C2 C1 C6 114.11(19)
C2 C1 B1 124.46(18)
C6 C1 B1 121.43(18)
C3 C2 C1 122.8(2)
C3 C2 H2 118.6
C1 C2 H2 118.6
C4 C3 C2 120.8(2)
C4 C3 H3 119.6
C2 C3 H3 119.6
C5 C4 C3 118.6(2)
C5 C4 H4 120.7
C3 C4 H4 120.7
C4 C5 C6 120.1(2)
C4 C5 H5 120.0
C6 C5 H5 120.0
C5 C6 C1 123.7(2)
C5 C6 H6 118.2
C1 C6 H6 118.2
C8 C7 C12 114.9(2)
C8 C7 B1 122.7(2)
C12 C7 B1 122.2(2)
C9 C8 C7 122.8(3)
C9 C8 H8 118.6
C7 C8 H8 118.6
C10 C9 C8 120.2(3)
C10 C9 H9 119.9
C8 C9 H9 119.9
C9 C10 C11 119.2(3)
C9 C10 H10 120.4
C11 C10 H10 120.4
C10 C11 C12 120.1(3)
C10 C11 H11 119.9
C12 C11 H11 119.9
C11 C12 C7 122.8(3)
C11 C12 H12 118.6
C7 C12 H12 118.6
C14 C13 C18 114.0(2)
C14 C13 B1 124.76(19)
C18 C13 B1 121.26(19)
C15 C14 C13 123.1(2)
C15 C14 H14 118.5
C13 C14 H14 118.5
C16 C15 C14 120.9(3)
C16 C15 H15 119.6
C14 C15 H15 119.6
C15 C16 C17 118.2(3)
C15 C16 H16 120.9
C17 C16 H16 120.9
C16 C17 C18 120.8(3)
C16 C17 H17 119.6
C18 C17 H17 119.6
C17 C18 C13 123.1(2)
C17 C18 H18 118.4
C13 C18 H18 118.4
C20 C19 C24 115.0(2)
C20 C19 B1 123.1(2)
C24 C19 B1 121.8(2)
C19 C20 C21 123.1(3)
C19 C20 H20 118.4
C21 C20 H20 118.4
C22 C21 C20 120.2(3)
C22 C21 H21 119.9
C20 C21 H21 119.9
C21 C22 C23 118.9(3)
C21 C22 H22 120.5
C23 C22 H22 120.5
C22 C23 C24 120.9(3)
C22 C23 H23 119.5
C24 C23 H23 119.5
C23 C24 C19 121.8(3)
C23 C24 H24 119.1
C19 C24 H24 119.1
C26 C25 O1 118.31(19)
C26 C25 C36 127.58(19)
O1 C25 C36 114.11(18)
C25 C26 C27 122.3(2)
C25 C26 H26 118.8
C27 C26 H26 118.8
C28 C27 C26 115.6(2)
C28 C27 C42 122.3(2)
C26 C27 C42 122.1(2)
C29 C28 C27 122.4(2)
C29 C28 H28 118.8
C27 C28 H28 118.8
C28 C29 O1 118.8(2)
C28 C29 C30 127.5(2)
O1 C29 C30 113.7(2)
C35 C30 C31 119.5(2)
C35 C30 C29 121.8(2)
C31 C30 C29 118.6(2)
C32 C31 C30 119.9(2)
C32 C31 H31 120.0
C30 C31 H31 120.0
C31 C32 C33 119.8(3)
C31 C32 H32 120.1
C33 C32 H32 120.1
C34 C33 C32 120.0(3)
C34 C33 H33 120.0
C32 C33 H33 120.0
C35 C34 C33 120.9(3)
C35 C34 H34 119.5
C33 C34 H34 119.5
C34 C35 C30 119.8(3)
C34 C35 H35 120.1
C30 C35 H35 120.1
C37 C36 C41 118.7(2)
C37 C36 C25 121.4(2)
C41 C36 C25 119.8(2)
C38 C37 C36 120.7(2)
C38 C37 H37 119.6
C36 C37 H37 119.6
C37 C38 C39 120.9(2)
C37 C38 H38 119.5
C39 C38 H38 119.5
C38 C39 C40 119.2(3)
C38 C39 H39 120.4
C40 C39 H39 120.4
C39 C40 C41 120.6(3)
C39 C40 H40 119.7
C41 C40 H40 119.7
C40 C41 C36 119.8(2)
C40 C41 H41 120.1
C36 C41 H41 120.1
C47 C42 C43 117.6(2)
C47 C42 C27 120.7(2)
C43 C42 C27 121.7(2)
C44 C43 C42 120.4(3)
C44 C43 H43 119.8
C42 C43 H43 119.8
C45 C44 C43 121.4(3)
C45 C44 H44 119.3
C43 C44 H44 119.3
C44 C45 C46 119.0(3)
C44 C45 H45 120.5
C46 C45 H45 120.5
C45 C46 C47 121.1(3)
C45 C46 H46 119.5
C47 C46 H46 119.5
C46 C47 C42 120.6(2)
C46 C47 H47 119.7
C42 C47 H47 119.7
C29 O1 C25 122.22(18)
C1 B1 C13 110.82(17)
C1 B1 C19 109.18(16)
C13 B1 C19 109.60(17)
C1 B1 C7 109.65(17)
C13 B1 C7 110.66(16)
C19 B1 C7 106.84(17)

loop_
_geom_bond_atom_site_label_1
_geom_bond_atom_site_label_2
_geom_bond_distance
C1 C2 1.392(3)
C1 C6 1.401(3)
C1 B1 1.640(3)
C2 C3 1.390(3)
C2 H2 0.9300
C3 C4 1.371(3)
C3 H3 0.9300
C4 C5 1.370(4)
C4 H4 0.9300
C5 C6 1.381(3)
C5 H5 0.9300
C6 H6 0.9300
C7 C8 1.395(3)
C7 C12 1.397(3)
C7 B1 1.657(3)
C8 C9 1.392(3)
C8 H8 0.9300
C9 C10 1.367(4)
C9 H9 0.9300
C10 C11 1.374(4)
C10 H10 0.9300
C11 C12 1.390(4)
C11 H11 0.9300
C12 H12 0.9300
C13 C14 1.394(3)
C13 C18 1.404(3)
C13 B1 1.649(3)
C14 C15 1.388(3)
C14 H14 0.9300
C15 C16 1.369(4)
C15 H15 0.9300
C16 C17 1.370(4)
C16 H16 0.9300
C17 C18 1.381(4)
C17 H17 0.9300
C18 H18 0.9300
C19 C20 1.392(3)
C19 C24 1.397(3)
C19 B1 1.654(3)
C20 C21 1.393(3)
C20 H20 0.9300
C21 C22 1.359(5)
C21 H21 0.9300
C22 C23 1.371(5)
C22 H22 0.9300
C23 C24 1.397(4)
C23 H23 0.9300
C24 H24 0.9300
C25 C26 1.347(3)
C25 O1 1.359(2)
C25 C36 1.456(3)
C26 C27 1.398(3)
C26 H26 0.9300
C27 C28 1.396(3)
C27 C42 1.457(3)
C28 C29 1.337(3)
C28 H28 0.9300
C29 O1 1.354(3)
C29 C30 1.459(3)
C30 C35 1.382(3)
C30 C31 1.393(3)
C31 C32 1.373(3)
C31 H31 0.9300
C32 C33 1.380(4)
C32 H32 0.9300
C33 C34 1.367(4)
C33 H33 0.9300
C34 C35 1.364(4)
C34 H34 0.9300
C35 H35 0.9300
C36 C37 1.377(3)
C36 C41 1.386(3)
C37 C38 1.362(3)
C37 H37 0.9300
C38 C39 1.366(4)
C38 H38 0.9300
C39 C40 1.369(4)
C39 H39 0.9300
C40 C41 1.382(4)
C40 H40 0.9300
C41 H41 0.9300
C42 C47 1.389(3)
C42 C43 1.399(3)
C43 C44 1.370(4)
C43 H43 0.9300
C44 C45 1.359(4)
C44 H44 0.9300
C45 C46 1.367(4)
C45 H45 0.9300
C46 C47 1.372(3)
C46 H46 0.9300
C47 H47 0.9300

loop_
_geom_torsion_atom_site_label_1
_geom_torsion_atom_site_label_2
_geom_torsion_atom_site_label_3
_geom_torsion_atom_site_label_4
_geom_torsion
C6 C1 C2 C3 0.0(3)
B1 C1 C2 C3 179.3(2)
C1 C2 C3 C4 1.3(3)
C2 C3 C4 C5 -1.3(4)
C3 C4 C5 C6 0.0(4)
C4 C5 C6 C1 1.4(4)
C2 C1 C6 C5 -1.3(3)
B1 C1 C6 C5 179.3(2)
C12 C7 C8 C9 0.5(3)
B1 C7 C8 C9 175.6(2)
C7 C8 C9 C10 -0.3(4)
C8 C9 C10 C11 0.0(4)
C9 C10 C11 C12 0.1(4)
C10 C11 C12 C7 0.1(4)
C8 C7 C12 C11 -0.4(3)
B1 C7 C12 C11 -175.5(2)
C18 C13 C14 C15 0.2(3)
B1 C13 C14 C15 -178.3(2)
C13 C14 C15 C16 0.8(4)
C14 C15 C16 C17 -0.9(4)
C15 C16 C17 C18 0.1(4)
C16 C17 C18 C13 0.8(4)
C14 C13 C18 C17 -0.9(3)
B1 C13 C18 C17 177.6(2)
C24 C19 C20 C21 -0.6(3)
B1 C19 C20 C21 175.6(2)
C19 C20 C21 C22 -0.1(4)
C20 C21 C22 C23 0.5(4)
C21 C22 C23 C24 -0.2(4)
C22 C23 C24 C19 -0.5(4)
C20 C19 C24 C23 0.8(3)
B1 C19 C24 C23 -175.4(2)
O1 C25 C26 C27 3.1(3)
C36 C25 C26 C27 -177.3(2)
C25 C26 C27 C28 -4.3(3)
C25 C26 C27 C42 176.0(2)
C26 C27 C28 C29 0.5(3)
C42 C27 C28 C29 -179.8(2)
C27 C28 C29 O1 4.2(3)
C27 C28 C29 C30 -175.0(2)
C28 C29 C30 C35 -159.7(2)
O1 C29 C30 C35 21.0(3)
C28 C29 C30 C31 24.0(4)
O1 C29 C30 C31 -155.2(2)
C35 C30 C31 C32 1.8(4)
C29 C30 C31 C32 178.2(2)
C30 C31 C32 C33 0.6(4)
C31 C32 C33 C34 -2.3(5)
C32 C33 C34 C35 1.6(5)
C33 C34 C35 C30 0.8(5)
C31 C30 C35 C34 -2.5(4)
C29 C30 C35 C34 -178.7(2)
C26 C25 C36 C37 -161.2(2)
O1 C25 C36 C37 18.3(3)
C26 C25 C36 C41 16.7(3)
O1 C25 C36 C41 -163.7(2)
C41 C36 C37 C38 -1.7(4)
C25 C36 C37 C38 176.3(2)
C36 C37 C38 C39 0.1(4)
C37 C38 C39 C40 1.9(5)
C38 C39 C40 C41 -2.1(5)
C39 C40 C41 C36 0.5(5)
C37 C36 C41 C40 1.4(4)
C25 C36 C41 C40 -176.6(3)
C28 C27 C42 C47 -152.7(2)
C26 C27 C42 C47 27.1(3)
C28 C27 C42 C43 28.0(3)
C26 C27 C42 C43 -152.3(2)
C47 C42 C43 C44 -0.5(4)
C27 C42 C43 C44 178.9(3)
C42 C43 C44 C45 1.2(5)
C43 C44 C45 C46 -0.7(5)
C44 C45 C46 C47 -0.6(5)
C45 C46 C47 C42 1.3(4)
C43 C42 C47 C46 -0.7(4)
C27 C42 C47 C46 179.9(2)
C28 C29 O1 C25 -5.5(3)
C30 C29 O1 C25 173.82(18)
C26 C25 O1 C29 1.9(3)
C36 C25 O1 C29 -177.70(17)
C2 C1 B1 C13 112.0(2)
C6 C1 B1 C13 -68.7(2)
C2 C1 B1 C19 -8.8(3)
C6 C1 B1 C19 170.46(19)
C2 C1 B1 C7 -125.5(2)
C6 C1 B1 C7 53.7(3)
C14 C13 B1 C1 19.7(3)
C18 C13 B1 C1 -158.71(18)
C14 C13 B1 C19 140.2(2)
C18 C13 B1 C19 -38.2(2)
C14 C13 B1 C7 -102.2(2)
C18 C13 B1 C7 79.4(2)
C20 C19 B1 C1 -94.0(2)
C24 C19 B1 C1 82.0(2)
C20 C19 B1 C13 144.5(2)
C24 C19 B1 C13 -39.5(3)
C20 C19 B1 C7 24.5(3)
C24 C19 B1 C7 -159.5(2)
C8 C7 B1 C1 19.4(3)
C12 C7 B1 C1 -165.93(19)
C8 C7 B1 C13 141.9(2)
C12 C7 B1 C13 -43.4(3)
C8 C7 B1 C19 -98.8(2)
C12 C7 B1 C19 75.9(2)
